data_7024768
loop_
_publ_author_name
'Robson, Kiyoshi C. D.'
'Phillips, Cory D.'
'Patrick, Brian O.'
'McNeil, W. Stephen'

_publ_section_title
;
 Synthesis and characterisation of bis(beta-ketoaminato) complexes of
 cobalt(II).
;
_journal_issue 10
_journal_name_full 'Dalton transactions (Cambridge, England : 2003)'
_journal_page_first 2573
_journal_page_last 2578
_journal_paper_doi 10.1039/b921153e
_journal_volume 39
_journal_year 2010
_chemical_formula_sum 'C34 H32 Co N2 O4'
_chemical_formula_weight 591.55
_chemical_name_systematic
;
?
;
_space_group_IT_number 14
_symmetry_cell_setting monoclinic
_symmetry_space_group_name_Hall '-P 2ybc'
_symmetry_space_group_name_H-M 'P 1 21/c 1'
_atom_sites_solution_hydrogens geom
_atom_sites_solution_primary direct
_atom_sites_solution_secondary difmap
_audit_creation_method SHELXL-97
_cell_angle_alpha 90.00
_cell_angle_beta 100.231(6)
_cell_angle_gamma 90.00
_cell_formula_units_Z 4
_cell_length_a 13.4825(19)
_cell_length_b 18.294(3)
_cell_length_c 11.7696(17)
_cell_measurement_reflns_used 6101
_cell_measurement_temperature 173(2)
_cell_measurement_theta_max 25.16
_cell_measurement_theta_min 2.70
_cell_volume 2856.8(7)
_computing_structure_refinement 'SHELXL-97 (Sheldrick, 1997)'
_diffrn_ambient_temperature 173(2)
_diffrn_measured_fraction_theta_full 0.984
_diffrn_measured_fraction_theta_max 0.984
_diffrn_measurement_device_type 'Bruker X8 APEX II'
_diffrn_measurement_method 'area detector'
_diffrn_radiation_monochromator graphite
_diffrn_radiation_source 'fine-focus sealed tube'
_diffrn_radiation_type MoK\a
_diffrn_radiation_wavelength 0.71069
_diffrn_reflns_av_R_equivalents 0.0657
_diffrn_reflns_av_sigmaI/netI 0.0684
_diffrn_reflns_limit_h_max 15
_diffrn_reflns_limit_h_min -16
_diffrn_reflns_limit_k_max 21
_diffrn_reflns_limit_k_min -21
_diffrn_reflns_limit_l_max 14
_diffrn_reflns_limit_l_min -13
_diffrn_reflns_number 19102
_diffrn_reflns_theta_full 25.19
_diffrn_reflns_theta_max 25.19
_diffrn_reflns_theta_min 1.90
_exptl_absorpt_coefficient_mu 0.643
_exptl_absorpt_correction_T_max 0.950
_exptl_absorpt_correction_T_min 0.508
_exptl_absorpt_correction_type multi-scan
_exptl_crystal_colour red
_exptl_crystal_density_diffrn 1.375
_exptl_crystal_density_method 'not measured'
_exptl_crystal_description irregular
_exptl_crystal_F_000 1236
_exptl_crystal_size_max 0.20
_exptl_crystal_size_mid 0.13
_exptl_crystal_size_min 0.08
_refine_diff_density_max 0.582
_refine_diff_density_min -0.494
_refine_diff_density_rms 0.082
_refine_ls_extinction_method none
_refine_ls_goodness_of_fit_ref 1.068
_refine_ls_hydrogen_treatment constr
_refine_ls_matrix_type full
_refine_ls_number_parameters 374
_refine_ls_number_reflns 5051
_refine_ls_number_restraints 0
_refine_ls_restrained_S_all 1.068
_refine_ls_R_factor_all 0.0974
_refine_ls_R_factor_gt 0.0525
_refine_ls_shift/su_max 0.000
_refine_ls_shift/su_mean 0.000
_refine_ls_structure_factor_coef Fsqd
_refine_ls_weighting_details 'calc w=1/[\s^2^(Fo^2^)+(0.0823P)^2^+1.4208P] where P=(Fo^2^+2Fc^2^)/3'
_refine_ls_weighting_scheme calc
_refine_ls_wR_factor_gt 0.1323
_refine_ls_wR_factor_ref 0.1650
_reflns_number_gt 3318
_reflns_number_total 5051
_reflns_threshold_expression >2sigma(I)
_cod_data_source_file b921153e.txt
_cod_data_source_block sm006
_cod_original_sg_symbol_H-M 'P 21/c'
_cod_database_code 7024768

loop_
_symmetry_equiv_pos_as_xyz
'x, y, z'
'-x, y+1/2, -z+1/2'
'-x, -y, -z'
'x, -y-1/2, z-1/2'

loop_
_atom_site_label
_atom_site_type_symbol
_atom_site_fract_x
_atom_site_fract_y
_atom_site_fract_z
_atom_site_U_iso_or_equiv
_atom_site_adp_type
_atom_site_occupancy
_atom_site_symmetry_multiplicity
_atom_site_calc_flag
_atom_site_refinement_flags
C1 C 0.6798(3) -0.0856(2) 0.1604(3) 0.0282(9) Uani 1 1 d .
C2 C 0.5968(3) -0.0428(2) 0.1713(3) 0.0300(9) Uani 1 1 d .
H2 H 0.5456 -0.0665 0.2036 0.036 Uiso 1 1 calc R
C3 C 0.5788(3) 0.0307(2) 0.1406(3) 0.0287(9) Uani 1 1 d .
C4 C 0.4774(3) 0.0614(2) 0.1522(4) 0.0362(10) Uani 1 1 d .
H4A H 0.4867 0.1052 0.2009 0.054 Uiso 1 1 calc R
H4B H 0.4394 0.0248 0.1875 0.054 Uiso 1 1 calc R
H4C H 0.4400 0.0743 0.0756 0.054 Uiso 1 1 calc R
C5 C 0.6875(3) -0.1620(2) 0.2055(3) 0.0286(9) Uani 1 1 d .
C6 C 0.7458(3) -0.2124(2) 0.1609(4) 0.0353(10) Uani 1 1 d .
H6 H 0.7777 -0.1989 0.0982 0.042 Uiso 1 1 calc R
C7 C 0.7590(3) -0.2826(2) 0.2055(4) 0.0412(11) Uani 1 1 d .
H7 H 0.7992 -0.3167 0.1730 0.049 Uiso 1 1 calc R
C8 C 0.7139(3) -0.3027(2) 0.2967(4) 0.0403(11) Uani 1 1 d .
H8 H 0.7241 -0.3504 0.3286 0.048 Uiso 1 1 calc R
C9 C 0.6537(3) -0.2534(2) 0.3420(4) 0.0395(10) Uani 1 1 d .
H9 H 0.6217 -0.2673 0.4042 0.047 Uiso 1 1 calc R
C10 C 0.6402(3) -0.1834(2) 0.2964(4) 0.0342(10) Uani 1 1 d .
H10 H 0.5984 -0.1498 0.3274 0.041 Uiso 1 1 calc R
C11 C 0.6238(3) 0.1484(2) 0.0831(3) 0.0292(9) Uani 1 1 d .
C12 C 0.6449(3) 0.1970(2) 0.1761(4) 0.0352(10) Uani 1 1 d .
H12 H 0.6758 0.1798 0.2501 0.042 Uiso 1 1 calc R
C13 C 0.6208(3) 0.2693(2) 0.1602(4) 0.0378(10) Uani 1 1 d .
H13 H 0.6346 0.3020 0.2238 0.045 Uiso 1 1 calc R
C14 C 0.5770(3) 0.2955(2) 0.0535(4) 0.0323(9) Uani 1 1 d .
C15 C 0.5599(3) 0.2487(2) -0.0398(4) 0.0370(10) Uani 1 1 d .
H15 H 0.5319 0.2665 -0.1144 0.044 Uiso 1 1 calc R
C16 C 0.5842(3) 0.1754(2) -0.0234(4) 0.0348(10) Uani 1 1 d .
H16 H 0.5729 0.1432 -0.0877 0.042 Uiso 1 1 calc R
C17 C 0.5122(3) 0.3961(2) -0.0634(4) 0.0474(12) Uani 1 1 d .
H17A H 0.5618 0.3887 -0.1139 0.071 Uiso 1 1 calc R
H17B H 0.4981 0.4484 -0.0582 0.071 Uiso 1 1 calc R
H17C H 0.4498 0.3702 -0.0951 0.071 Uiso 1 1 calc R
C18 C 0.8137(3) 0.0542(2) -0.1780(4) 0.0289(9) Uani 1 1 d .
C19 C 0.9048(3) 0.0843(2) -0.1265(4) 0.0295(9) Uani 1 1 d .
H19 H 0.9481 0.0984 -0.1781 0.035 Uiso 1 1 calc R
C20 C 0.9426(3) 0.09701(19) -0.0089(3) 0.0271(9) Uani 1 1 d .
C21 C 1.0476(3) 0.1276(2) 0.0212(4) 0.0359(10) Uani 1 1 d .
H21A H 1.0442 0.1791 0.0432 0.054 Uiso 1 1 calc R
H21B H 1.0812 0.1237 -0.0459 0.054 Uiso 1 1 calc R
H21C H 1.0857 0.1000 0.0858 0.054 Uiso 1 1 calc R
C22 C 0.7891(3) 0.0480(2) -0.3055(4) 0.0308(9) Uani 1 1 d .
C23 C 0.7399(3) -0.0135(2) -0.3562(4) 0.0386(10) Uani 1 1 d .
H23 H 0.7189 -0.0502 -0.3087 0.046 Uiso 1 1 calc R
C24 C 0.7211(4) -0.0221(3) -0.4736(4) 0.0499(13) Uani 1 1 d .
H24 H 0.6888 -0.0652 -0.5064 0.060 Uiso 1 1 calc R
C25 C 0.7482(3) 0.0306(3) -0.5436(4) 0.0536(14) Uani 1 1 d .
H25 H 0.7360 0.0239 -0.6249 0.064 Uiso 1 1 calc R
C26 C 0.7939(3) 0.0944(3) -0.4955(4) 0.0523(13) Uani 1 1 d .
H26 H 0.8103 0.1324 -0.5439 0.063 Uiso 1 1 calc R
C27 C 0.8149(3) 0.1019(2) -0.3778(4) 0.0401(11) Uani 1 1 d .
H27 H 0.8478 0.1449 -0.3452 0.048 Uiso 1 1 calc R
C28 C 0.9276(3) 0.1076(2) 0.1878(3) 0.0284(9) Uani 1 1 d .
C29 C 0.9140(3) 0.1800(2) 0.2173(4) 0.0412(11) Uani 1 1 d .
H29 H 0.8813 0.2131 0.1605 0.049 Uiso 1 1 calc R
C30 C 0.9474(4) 0.2039(2) 0.3279(4) 0.0457(12) Uani 1 1 d .
H30 H 0.9362 0.2532 0.3477 0.055 Uiso 1 1 calc R
C31 C 0.9969(3) 0.1572(2) 0.4104(4) 0.0375(10) Uani 1 1 d .
C32 C 1.0122(3) 0.0850(2) 0.3820(4) 0.0380(10) Uani 1 1 d .
H32 H 1.0467 0.0523 0.4382 0.046 Uiso 1 1 calc R
C33 C 0.9764(3) 0.0614(2) 0.2713(4) 0.0342(10) Uani 1 1 d .
H33 H 0.9858 0.0118 0.2521 0.041 Uiso 1 1 calc R
C34 C 1.0770(4) 0.1391(3) 0.6069(4) 0.0560(14) Uani 1 1 d .
H34A H 1.0355 0.0960 0.6142 0.084 Uiso 1 1 calc R
H34B H 1.0896 0.1657 0.6803 0.084 Uiso 1 1 calc R
H34C H 1.1413 0.1237 0.5868 0.084 Uiso 1 1 calc R
N1 N 0.6450(2) 0.07182(17) 0.1006(3) 0.0297(8) Uani 1 1 d .
N2 N 0.8898(2) 0.08306(16) 0.0727(3) 0.0270(7) Uani 1 1 d .
O1 O 0.7532(2) -0.06521(14) 0.1115(2) 0.0345(7) Uani 1 1 d .
O2 O 0.5514(2) 0.36844(15) 0.0489(3) 0.0412(7) Uani 1 1 d .
O3 O 0.7466(2) 0.02777(14) -0.1227(2) 0.0337(7) Uani 1 1 d .
O4 O 1.0256(3) 0.18565(17) 0.5185(3) 0.0533(9) Uani 1 1 d .
Co1 Co 0.76082(4) 0.03010(3) 0.04308(5) 0.0305(2) Uani 1 1 d .

loop_
_atom_site_aniso_label
_atom_site_aniso_U_11
_atom_site_aniso_U_22
_atom_site_aniso_U_33
_atom_site_aniso_U_23
_atom_site_aniso_U_13
_atom_site_aniso_U_12
C1 0.032(2) 0.024(2) 0.028(2) -0.0025(17) 0.0061(17) -0.0073(17)
C2 0.033(2) 0.027(2) 0.033(2) -0.0037(17) 0.0138(17) -0.0097(17)
C3 0.032(2) 0.028(2) 0.027(2) -0.0060(18) 0.0071(16) -0.0062(17)
C4 0.035(2) 0.036(2) 0.039(3) -0.005(2) 0.0106(19) -0.0075(18)
C5 0.025(2) 0.029(2) 0.031(2) -0.0033(18) 0.0030(17) -0.0067(16)
C6 0.038(2) 0.030(2) 0.041(3) -0.0041(19) 0.0136(19) -0.0092(18)
C7 0.040(3) 0.028(2) 0.056(3) -0.008(2) 0.012(2) 0.0005(19)
C8 0.039(2) 0.030(2) 0.051(3) 0.004(2) 0.008(2) -0.0020(19)
C9 0.042(3) 0.036(2) 0.042(3) 0.004(2) 0.011(2) -0.006(2)
C10 0.034(2) 0.033(2) 0.036(2) -0.0043(19) 0.0094(19) 0.0002(18)
C11 0.027(2) 0.029(2) 0.034(2) -0.0052(18) 0.0131(17) -0.0045(17)
C12 0.036(2) 0.036(2) 0.034(2) -0.0014(19) 0.0064(19) -0.0022(18)
C13 0.049(3) 0.032(2) 0.034(3) -0.0089(19) 0.011(2) -0.0067(19)
C14 0.033(2) 0.025(2) 0.041(3) -0.0005(19) 0.0134(19) -0.0044(17)
C15 0.044(2) 0.032(2) 0.034(2) 0.001(2) 0.0042(19) -0.0046(19)
C16 0.044(2) 0.027(2) 0.034(2) -0.0042(18) 0.0099(19) -0.0085(18)
C17 0.051(3) 0.032(2) 0.057(3) 0.004(2) 0.002(2) 0.005(2)
C18 0.033(2) 0.0161(18) 0.040(2) -0.0007(17) 0.0139(19) 0.0020(16)
C19 0.032(2) 0.021(2) 0.038(2) 0.0026(17) 0.0143(18) -0.0014(16)
C20 0.032(2) 0.0138(18) 0.037(2) 0.0006(16) 0.0108(18) 0.0013(15)
C21 0.032(2) 0.032(2) 0.045(3) -0.002(2) 0.0109(19) -0.0031(18)
C22 0.027(2) 0.028(2) 0.039(2) -0.0006(18) 0.0118(18) 0.0015(16)
C23 0.040(2) 0.037(2) 0.041(3) -0.007(2) 0.012(2) 0.0012(19)
C24 0.041(3) 0.059(3) 0.050(3) -0.022(3) 0.008(2) -0.002(2)
C25 0.034(3) 0.093(4) 0.035(3) -0.008(3) 0.010(2) 0.005(3)
C26 0.042(3) 0.073(4) 0.045(3) 0.016(3) 0.017(2) 0.002(3)
C27 0.033(2) 0.041(3) 0.047(3) 0.005(2) 0.009(2) -0.004(2)
C28 0.029(2) 0.025(2) 0.034(2) -0.0004(18) 0.0098(17) -0.0045(16)
C29 0.059(3) 0.024(2) 0.038(3) 0.0010(19) 0.003(2) -0.003(2)
C30 0.072(3) 0.019(2) 0.044(3) -0.005(2) 0.004(2) -0.002(2)
C31 0.041(2) 0.035(2) 0.037(3) -0.005(2) 0.008(2) -0.012(2)
C32 0.037(2) 0.035(2) 0.042(3) 0.006(2) 0.007(2) 0.0064(19)
C33 0.042(2) 0.022(2) 0.040(3) -0.0031(19) 0.012(2) 0.0064(17)
C34 0.051(3) 0.071(4) 0.043(3) -0.005(3) -0.003(2) 0.005(3)
N1 0.0340(19) 0.0233(17) 0.034(2) -0.0027(15) 0.0108(15) -0.0058(14)
N2 0.0302(18) 0.0204(16) 0.0316(19) -0.0030(14) 0.0086(14) -0.0032(13)
O1 0.0335(15) 0.0283(15) 0.0451(18) 0.0034(13) 0.0167(13) -0.0026(12)
O2 0.0498(18) 0.0280(16) 0.0469(19) -0.0015(14) 0.0117(14) -0.0011(13)
O3 0.0372(16) 0.0306(15) 0.0352(16) -0.0024(13) 0.0119(12) -0.0107(12)
O4 0.072(2) 0.0403(18) 0.043(2) -0.0072(16) -0.0015(17) -0.0099(16)
Co1 0.0326(3) 0.0259(3) 0.0359(3) -0.0023(2) 0.0136(2) -0.0063(2)

loop_
_atom_type_symbol
_atom_type_description
_atom_type_scat_dispersion_real
_atom_type_scat_dispersion_imag
_atom_type_scat_source
C C 0.0033 0.0016 'International Tables Vol C Tables 4.2.6.8 and 6.1.1.4'
H H 0.0000 0.0000 'International Tables Vol C Tables 4.2.6.8 and 6.1.1.4'
N N 0.0061 0.0033 'International Tables Vol C Tables 4.2.6.8 and 6.1.1.4'
O O 0.0106 0.0060 'International Tables Vol C Tables 4.2.6.8 and 6.1.1.4'
Co Co 0.3494 0.9721 'International Tables Vol C Tables 4.2.6.8 and 6.1.1.4'

loop_
_geom_angle_atom_site_label_1
_geom_angle_atom_site_label_2
_geom_angle_atom_site_label_3
_geom_angle
O1 C1 C2 125.1(4)
O1 C1 C5 114.8(3)
C2 C1 C5 120.1(3)
C1 C2 C3 128.4(4)
C1 C2 H2 115.8
C3 C2 H2 115.8
N1 C3 C2 122.9(4)
N1 C3 C4 120.2(4)
C2 C3 C4 117.0(3)
C3 C4 H4A 109.5
C3 C4 H4B 109.5
H4A C4 H4B 109.5
C3 C4 H4C 109.5
H4A C4 H4C 109.5
H4B C4 H4C 109.5
C6 C5 C10 118.3(4)
C6 C5 C1 120.1(4)
C10 C5 C1 121.5(4)
C5 C6 C7 121.4(4)
C5 C6 H6 119.3
C7 C6 H6 119.3
C8 C7 C6 119.9(4)
C8 C7 H7 120.0
C6 C7 H7 120.0
C7 C8 C9 119.8(4)
C7 C8 H8 120.1
C9 C8 H8 120.1
C8 C9 C10 120.0(4)
C8 C9 H9 120.0
C10 C9 H9 120.0
C9 C10 C5 120.6(4)
C9 C10 H10 119.7
C5 C10 H10 119.7
C16 C11 C12 118.7(4)
C16 C11 N1 121.3(3)
C12 C11 N1 120.0(4)
C13 C12 C11 119.8(4)
C13 C12 H12 120.1
C11 C12 H12 120.1
C12 C13 C14 120.9(4)
C12 C13 H13 119.5
C14 C13 H13 119.5
C13 C14 O2 115.9(4)
C13 C14 C15 119.7(4)
O2 C14 C15 124.4(4)
C14 C15 C16 119.2(4)
C14 C15 H15 120.4
C16 C15 H15 120.4
C11 C16 C15 121.5(4)
C11 C16 H16 119.3
C15 C16 H16 119.3
O2 C17 H17A 109.5
O2 C17 H17B 109.5
H17A C17 H17B 109.5
O2 C17 H17C 109.5
H17A C17 H17C 109.5
H17B C17 H17C 109.5
O3 C18 C19 124.9(4)
O3 C18 C22 115.3(3)
C19 C18 C22 119.7(4)
C18 C19 C20 129.4(4)
C18 C19 H19 115.3
C20 C19 H19 115.3
N2 C20 C19 122.5(3)
N2 C20 C21 120.5(4)
C19 C20 C21 117.0(3)
C20 C21 H21A 109.5
C20 C21 H21B 109.5
H21A C21 H21B 109.5
C20 C21 H21C 109.5
H21A C21 H21C 109.5
H21B C21 H21C 109.5
C23 C22 C27 117.8(4)
C23 C22 C18 120.1(4)
C27 C22 C18 122.0(4)
C24 C23 C22 121.1(4)
C24 C23 H23 119.4
C22 C23 H23 119.4
C25 C24 C23 120.6(5)
C25 C24 H24 119.7
C23 C24 H24 119.7
C24 C25 C26 119.6(5)
C24 C25 H25 120.2
C26 C25 H25 120.2
C27 C26 C25 119.6(5)
C27 C26 H26 120.2
C25 C26 H26 120.2
C26 C27 C22 121.2(4)
C26 C27 H27 119.4
C22 C27 H27 119.4
C33 C28 C29 118.4(4)
C33 C28 N2 122.0(3)
C29 C28 N2 119.6(4)
C30 C29 C28 120.4(4)
C30 C29 H29 119.8
C28 C29 H29 119.8
C29 C30 C31 120.5(4)
C29 C30 H30 119.7
C31 C30 H30 119.7
O4 C31 C30 116.3(4)
O4 C31 C32 123.9(4)
C30 C31 C32 119.8(4)
C33 C32 C31 119.0(4)
C33 C32 H32 120.5
C31 C32 H32 120.5
C28 C33 C32 121.9(4)
C28 C33 H33 119.1
C32 C33 H33 119.1
O4 C34 H34A 109.5
O4 C34 H34B 109.5
H34A C34 H34B 109.5
O4 C34 H34C 109.5
H34A C34 H34C 109.5
H34B C34 H34C 109.5
C3 N1 C11 118.6(3)
C3 N1 Co1 122.2(3)
C11 N1 Co1 118.7(2)
C20 N2 C28 118.7(3)
C20 N2 Co1 122.8(3)
C28 N2 Co1 118.5(2)
C1 O1 Co1 123.4(2)
C14 O2 C17 115.4(3)
C18 O3 Co1 123.1(2)
C31 O4 C34 118.3(4)
O3 Co1 O1 113.53(12)
O3 Co1 N1 114.57(13)
O1 Co1 N1 95.90(12)
O3 Co1 N2 96.66(12)
O1 Co1 N2 118.79(12)
N1 Co1 N2 118.66(13)

loop_
_geom_bond_atom_site_label_1
_geom_bond_atom_site_label_2
_geom_bond_distance
C1 O1 1.286(5)
C1 C2 1.390(5)
C1 C5 1.493(5)
C2 C3 1.402(5)
C2 H2 0.9500
C3 N1 1.317(5)
C3 C4 1.507(5)
C4 H4A 0.9800
C4 H4B 0.9800
C4 H4C 0.9800
C5 C6 1.375(6)
C5 C10 1.395(6)
C6 C7 1.386(6)
C6 H6 0.9500
C7 C8 1.375(6)
C7 H7 0.9500
C8 C9 1.382(6)
C8 H8 0.9500
C9 C10 1.387(6)
C9 H9 0.9500
C10 H10 0.9500
C11 C16 1.365(6)
C11 C12 1.399(6)
C11 N1 1.438(5)
C12 C13 1.368(6)
C12 H12 0.9500
C13 C14 1.376(6)
C13 H13 0.9500
C14 O2 1.378(5)
C14 C15 1.378(6)
C15 C16 1.385(6)
C15 H15 0.9500
C16 H16 0.9500
C17 O2 1.425(5)
C17 H17A 0.9800
C17 H17B 0.9800
C17 H17C 0.9800
C18 O3 1.298(5)
C18 C19 1.383(5)
C18 C22 1.483(6)
C19 C20 1.406(5)
C19 H19 0.9500
C20 N2 1.318(5)
C20 C21 1.505(5)
C21 H21A 0.9800
C21 H21B 0.9800
C21 H21C 0.9800
C22 C23 1.385(6)
C22 C27 1.387(6)
C23 C24 1.369(6)
C23 H23 0.9500
C24 C25 1.359(7)
C24 H24 0.9500
C25 C26 1.392(7)
C25 H25 0.9500
C26 C27 1.370(6)
C26 H26 0.9500
C27 H27 0.9500
C28 C33 1.372(5)
C28 C29 1.390(6)
C28 N2 1.432(5)
C29 C30 1.372(6)
C29 H29 0.9500
C30 C31 1.374(6)
C30 H30 0.9500
C31 O4 1.366(5)
C31 C32 1.387(6)
C32 C33 1.376(6)
C32 H32 0.9500
C33 H33 0.9500
C34 O4 1.425(6)
C34 H34A 0.9800
C34 H34B 0.9800
C34 H34C 0.9800
N1 Co1 1.964(3)
N2 Co1 1.967(3)
O1 Co1 1.931(3)
O3 Co1 1.927(3)

loop_
_geom_torsion_atom_site_label_1
_geom_torsion_atom_site_label_2
_geom_torsion_atom_site_label_3
_geom_torsion_atom_site_label_4
_geom_torsion
O1 C1 C2 C3 -5.2(7)
C5 C1 C2 C3 176.1(4)
C1 C2 C3 N1 -3.8(7)
C1 C2 C3 C4 174.6(4)
O1 C1 C5 C6 -22.6(5)
C2 C1 C5 C6 156.3(4)
O1 C1 C5 C10 154.5(4)
C2 C1 C5 C10 -26.6(6)
C10 C5 C6 C7 -0.9(6)
C1 C5 C6 C7 176.2(4)
C5 C6 C7 C8 -0.5(6)
C6 C7 C8 C9 1.4(7)
C7 C8 C9 C10 -0.9(6)
C8 C9 C10 C5 -0.5(6)
C6 C5 C10 C9 1.4(6)
C1 C5 C10 C9 -175.7(4)
C16 C11 C12 C13 3.3(6)
N1 C11 C12 C13 -177.3(4)
C11 C12 C13 C14 -0.7(6)
C12 C13 C14 O2 176.8(4)
C12 C13 C14 C15 -2.2(6)
C13 C14 C15 C16 2.2(6)
O2 C14 C15 C16 -176.6(4)
C12 C11 C16 C15 -3.3(6)
N1 C11 C16 C15 177.4(4)
C14 C15 C16 C11 0.5(6)
O3 C18 C19 C20 -4.0(6)
C22 C18 C19 C20 178.4(4)
C18 C19 C20 N2 -2.8(6)
C18 C19 C20 C21 177.1(4)
O3 C18 C22 C23 -36.9(5)
C19 C18 C22 C23 140.8(4)
O3 C18 C22 C27 143.9(4)
C19 C18 C22 C27 -38.3(5)
C27 C22 C23 C24 2.6(6)
C18 C22 C23 C24 -176.6(4)
C22 C23 C24 C25 -1.7(7)
C23 C24 C25 C26 -1.1(7)
C24 C25 C26 C27 2.8(7)
C25 C26 C27 C22 -1.8(7)
C23 C22 C27 C26 -0.9(6)
C18 C22 C27 C26 178.3(4)
C33 C28 C29 C30 -1.0(6)
N2 C28 C29 C30 178.3(4)
C28 C29 C30 C31 1.6(7)
C29 C30 C31 O4 -178.8(4)
C29 C30 C31 C32 -0.8(7)
O4 C31 C32 C33 177.4(4)
C30 C31 C32 C33 -0.5(6)
C29 C28 C33 C32 -0.4(6)
N2 C28 C33 C32 -179.6(4)
C31 C32 C33 C28 1.1(6)
C2 C3 N1 C11 -173.6(4)
C4 C3 N1 C11 8.1(5)
C2 C3 N1 Co1 15.6(5)
C4 C3 N1 Co1 -162.7(3)
C16 C11 N1 C3 -98.2(5)
C12 C11 N1 C3 82.5(5)
C16 C11 N1 Co1 73.0(4)
C12 C11 N1 Co1 -106.3(4)
C19 C20 N2 C28 -170.8(3)
C21 C20 N2 C28 9.3(5)
C19 C20 N2 Co1 9.1(5)
C21 C20 N2 Co1 -170.8(3)
C33 C28 N2 C20 -100.4(4)
C29 C28 N2 C20 80.4(5)
C33 C28 N2 Co1 79.7(4)
C29 C28 N2 Co1 -99.5(4)
C2 C1 O1 Co1 -0.1(5)
C5 C1 O1 Co1 178.7(2)
C13 C14 O2 C17 176.0(4)
C15 C14 O2 C17 -5.1(6)
C19 C18 O3 Co1 2.9(5)
C22 C18 O3 Co1 -179.5(2)
C30 C31 O4 C34 179.9(4)
C32 C31 O4 C34 1.9(6)
C18 O3 Co1 O1 -123.2(3)
C18 O3 Co1 N1 128.0(3)
C18 O3 Co1 N2 2.2(3)
C1 O1 Co1 O3 -111.6(3)
C1 O1 Co1 N1 8.5(3)
C1 O1 Co1 N2 135.9(3)
C3 N1 Co1 O3 103.2(3)
C11 N1 Co1 O3 -67.6(3)
C3 N1 Co1 O1 -16.0(3)
C11 N1 Co1 O1 173.2(3)
C3 N1 Co1 N2 -143.5(3)
C11 N1 Co1 N2 45.7(3)
C20 N2 Co1 O3 -8.0(3)
C28 N2 Co1 O3 171.8(3)
C20 N2 Co1 O1 113.5(3)
C28 N2 Co1 O1 -66.7(3)
C20 N2 Co1 N1 -130.8(3)
C28 N2 Co1 N1 49.1(3)
